data_4512920
loop_
_publ_author_name
'Yahsi, Yasemin'
'Gungor, Elif'
'Kara, Hulya'

_publ_section_title
;
 Chlorometallate-Pyridinium Boronic Acid Salts for Crystal Engineering:
 Synthesis of One-, Two-, and Three-Dimensional Hydrogen Bond Networks
;
_journal_issue 6
_journal_name_full 'Crystal Growth &amp; Design'
_journal_page_first 2652
_journal_paper_doi 10.1021/cg501769b
_journal_volume 15
_journal_year 2015
_chemical_formula_sum 'C10 H14 B2 Cd Cl4 N2 O4'
_chemical_formula_weight 502.05
_chemical_name_systematic
; 
 ? 
;
_space_group_IT_number 2
_symmetry_cell_setting triclinic
_symmetry_space_group_name_Hall '-P 1'
_symmetry_space_group_name_H-M 'P -1'
_atom_sites_solution_hydrogens geom
_atom_sites_solution_primary direct
_atom_sites_solution_secondary difmap
_audit_creation_method SHELXL-97
_cell_angle_alpha 84.77(3)
_cell_angle_beta 82.38(3)
_cell_angle_gamma 81.11(3)
_cell_formula_units_Z 1
_cell_length_a 3.8030(8)
_cell_length_b 7.8592(16)
_cell_length_c 14.179(3)
_cell_measurement_reflns_used 3225
_cell_measurement_temperature 173(2)
_cell_measurement_theta_max 27.484
_cell_measurement_theta_min 2.6165
_cell_volume 413.92(16)
_computing_cell_refinement 'SAINT (Bruker, 2002)'
_computing_data_collection 'SMART (Bruker, 2002)'
_computing_data_reduction 'SHELXTL (Bruker, 2002)'
_computing_molecular_graphics SHELXTL
_computing_publication_material SHELXTL
_computing_structure_refinement SHELXTL
_computing_structure_solution SHELXTL
_diffrn_ambient_temperature 173(2)
_diffrn_measured_fraction_theta_full 0.996
_diffrn_measured_fraction_theta_max 0.996
_diffrn_measurement_device_type 'Bruker SMART APEX CCD area-detector'
_diffrn_measurement_method 'phi and omega scans'
_diffrn_radiation_monochromator graphite
_diffrn_radiation_source 'fine-focus sealed tube'
_diffrn_radiation_type MoK\a
_diffrn_radiation_wavelength 0.71073
_diffrn_reflns_av_R_equivalents 0.0203
_diffrn_reflns_av_sigmaI/netI 0.0276
_diffrn_reflns_limit_h_max 4
_diffrn_reflns_limit_h_min -4
_diffrn_reflns_limit_k_max 10
_diffrn_reflns_limit_k_min -10
_diffrn_reflns_limit_l_max 18
_diffrn_reflns_limit_l_min -18
_diffrn_reflns_number 4644
_diffrn_reflns_theta_full 27.48
_diffrn_reflns_theta_max 27.48
_diffrn_reflns_theta_min 1.45
_exptl_absorpt_coefficient_mu 1.981
_exptl_absorpt_correction_T_max 0.961
_exptl_absorpt_correction_T_min 0.820
_exptl_absorpt_correction_type multi-scan
_exptl_absorpt_process_details '(SADABS; Sheldrick, 2003)'
_exptl_crystal_colour white
_exptl_crystal_density_diffrn 2.014
_exptl_crystal_density_method 'not measured'
_exptl_crystal_description needle
_exptl_crystal_F_000 246
_exptl_crystal_size_max 0.1
_exptl_crystal_size_mid 0.03
_exptl_crystal_size_min 0.02
_refine_diff_density_max 0.615
_refine_diff_density_min -0.895
_refine_diff_density_rms 0.181
_refine_ls_extinction_method none
_refine_ls_goodness_of_fit_ref 1.256
_refine_ls_hydrogen_treatment mixed
_refine_ls_matrix_type full
_refine_ls_number_parameters 111
_refine_ls_number_reflns 1879
_refine_ls_number_restraints 1
_refine_ls_restrained_S_all 1.256
_refine_ls_R_factor_all 0.0245
_refine_ls_R_factor_gt 0.0224
_refine_ls_shift/su_max 0.001
_refine_ls_shift/su_mean 0.000
_refine_ls_structure_factor_coef Fsqd
_refine_ls_weighting_details 'calc w=1/[\s^2^(Fo^2^)+(0.0427P)^2^+0.2631P] where P=(Fo^2^+2Fc^2^)/3'
_refine_ls_weighting_scheme calc
_refine_ls_wR_factor_gt 0.0604
_refine_ls_wR_factor_ref 0.0790
_reflns_number_gt 1818
_reflns_number_total 1879
_reflns_threshold_expression >2sigma(I)
_cod_data_source_file cg501769b_si_001.cif
_cod_data_source_block 2
_cod_depositor_comments
;
The following automatic conversions were performed:

'_symmetry_cell_setting' value 'Triclinic' changed to 'triclinic'
according to
/usr/data/users/saulius/crontab/automatic-downloads/rss-feeds/ACS/lib/dictionaries/cif_core.dic
dictionary named 'cif_core.dic' version 2.4.2 from 2011-04-26.

Automatic conversion script
Id: cif_fix_values 3271 2015-04-21 07:52:19Z andrius 

 Adding full bibliography for 4512919--4512925.cif.
;
_cod_original_cell_volume 413.92(15)
_cod_original_sg_symbol_H-M P-1
_cod_database_code 4512920

loop_
_symmetry_equiv_pos_as_xyz
'x, y, z'
'-x, -y, -z'

loop_
_atom_site_label
_atom_site_type_symbol
_atom_site_fract_x
_atom_site_fract_y
_atom_site_fract_z
_atom_site_U_iso_or_equiv
_atom_site_adp_type
_atom_site_occupancy
_atom_site_symmetry_multiplicity
_atom_site_calc_flag
_atom_site_refinement_flags
Cd1 Cd 0.0000 0.0000 1.0000 0.00905(11) Uani 1 2 d S
Cl1 Cl 0.40964(17) 0.23129(8) 1.00167(5) 0.01036(15) Uani 1 1 d .
Cl2 Cl 0.09301(17) 0.04268(8) 0.81124(5) 0.01117(15) Uani 1 1 d .
B1 B 0.1807(8) 0.1934(4) 0.4076(2) 0.0121(6) Uani 1 1 d .
C1 C 0.3002(7) 0.3470(3) 0.3360(2) 0.0105(5) Uani 1 1 d .
C2 C 0.3552(8) 0.4998(4) 0.3725(2) 0.0134(5) Uani 1 1 d .
H2A H 0.3174 0.5101 0.4394 0.016 Uiso 1 1 calc R
C3 C 0.4625(7) 0.6342(4) 0.3128(2) 0.0126(5) Uani 1 1 d .
H3 H 0.4994 0.7371 0.3380 0.015 Uiso 1 1 calc R
C4 C 0.4661(8) 0.4763(4) 0.1797(2) 0.0143(6) Uani 1 1 d .
H4 H 0.5066 0.4701 0.1125 0.017 Uiso 1 1 calc R
C5 C 0.3566(8) 0.3379(4) 0.2378(2) 0.0124(5) Uani 1 1 d .
H5 H 0.3202 0.2371 0.2104 0.015 Uiso 1 1 calc R
N1 N 0.5147(7) 0.6188(3) 0.21856(18) 0.0123(5) Uani 1 1 d D
O1 O 0.1966(6) 0.2087(3) 0.50064(14) 0.0158(4) Uani 1 1 d .
H1 H 0.1190 0.1245 0.5331 0.024 Uiso 1 1 calc R
O2 O 0.0639(6) 0.0530(3) 0.37923(14) 0.0150(4) Uani 1 1 d .
H2 H 0.0836 0.0578 0.3194 0.022 Uiso 1 1 calc R
H1A H 0.567(10) 0.707(4) 0.185(3) 0.022 Uiso 1 1 d D

loop_
_atom_site_aniso_label
_atom_site_aniso_U_11
_atom_site_aniso_U_22
_atom_site_aniso_U_33
_atom_site_aniso_U_23
_atom_site_aniso_U_13
_atom_site_aniso_U_12
Cd1 0.00948(16) 0.00930(16) 0.00891(16) 0.00021(10) -0.00113(10) -0.00356(10)
Cl1 0.0121(3) 0.0091(3) 0.0106(3) -0.0004(2) -0.0017(2) -0.0037(2)
Cl2 0.0133(3) 0.0117(3) 0.0093(3) -0.0004(2) -0.0019(2) -0.0042(2)
B1 0.0124(14) 0.0102(14) 0.0139(15) 0.0015(11) -0.0017(12) -0.0032(11)
C1 0.0104(12) 0.0089(12) 0.0119(13) 0.0012(10) -0.0018(10) -0.0008(9)
C2 0.0152(14) 0.0130(13) 0.0128(13) -0.0021(10) -0.0034(11) -0.0024(10)
C3 0.0146(13) 0.0094(12) 0.0143(13) -0.0035(10) -0.0029(11) -0.0012(10)
C4 0.0206(14) 0.0120(13) 0.0109(13) -0.0004(10) -0.0024(11) -0.0035(11)
C5 0.0155(14) 0.0087(12) 0.0134(13) -0.0022(10) -0.0008(11) -0.0029(10)
N1 0.0151(12) 0.0076(11) 0.0141(12) 0.0019(9) -0.0015(9) -0.0030(9)
O1 0.0264(12) 0.0129(10) 0.0099(9) 0.0009(7) -0.0019(8) -0.0096(8)
O2 0.0257(11) 0.0137(10) 0.0071(9) 0.0003(7) -0.0015(8) -0.0088(8)

loop_
_atom_type_symbol
_atom_type_description
_atom_type_scat_dispersion_real
_atom_type_scat_dispersion_imag
_atom_type_scat_source
C C 0.0033 0.0016 'International Tables Vol C Tables 4.2.6.8 and 6.1.1.4'
H H 0.0000 0.0000 'International Tables Vol C Tables 4.2.6.8 and 6.1.1.4'
B B 0.0013 0.0007 'International Tables Vol C Tables 4.2.6.8 and 6.1.1.4'
N N 0.0061 0.0033 'International Tables Vol C Tables 4.2.6.8 and 6.1.1.4'
O O 0.0106 0.0060 'International Tables Vol C Tables 4.2.6.8 and 6.1.1.4'
Cd Cd -0.8075 1.2024 'International Tables Vol C Tables 4.2.6.8 and 6.1.1.4'
Cl Cl 0.1484 0.1585 'International Tables Vol C Tables 4.2.6.8 and 6.1.1.4'

loop_
_geom_angle_atom_site_label_1
_geom_angle_atom_site_label_2
_geom_angle_atom_site_label_3
_geom_angle
_geom_angle_site_symmetry_1
_geom_angle_site_symmetry_3
Cl1 Cd1 Cl1 180.00(3) 2_557 .
Cl1 Cd1 Cl2 92.38(3) 2_557 .
Cl1 Cd1 Cl2 87.62(3) . .
Cl1 Cd1 Cl2 87.62(3) 2_557 2_557
Cl1 Cd1 Cl2 92.38(3) . 2_557
Cl2 Cd1 Cl2 180.0 . 2_557
Cl1 Cd1 Cl1 86.82(3) 2_557 1_455
Cl1 Cd1 Cl1 93.18(3) . 1_455
Cl2 Cd1 Cl1 89.27(4) . 1_455
Cl2 Cd1 Cl1 90.73(4) 2_557 1_455
Cl1 Cd1 Cl1 93.18(3) 2_557 2_657
Cl1 Cd1 Cl1 86.82(3) . 2_657
Cl2 Cd1 Cl1 90.73(4) . 2_657
Cl2 Cd1 Cl1 89.27(4) 2_557 2_657
Cl1 Cd1 Cl1 180.0 1_455 2_657
Cd1 Cl1 Cd1 93.18(3) . 1_655
O1 B1 O2 120.4(3) . .
O1 B1 C1 116.2(2) . .
O2 B1 C1 123.5(3) . .
C5 C1 C2 117.6(3) . .
C5 C1 B1 123.0(2) . .
C2 C1 B1 119.4(2) . .
C3 C2 C1 120.9(3) . .
C3 C2 H2A 119.6 . .
C1 C2 H2A 119.6 . .
N1 C3 C2 119.2(3) . .
N1 C3 H3 120.4 . .
C2 C3 H3 120.4 . .
N1 C4 C5 119.9(3) . .
N1 C4 H4 120.0 . .
C5 C4 H4 120.0 . .
C4 C5 C1 119.8(3) . .
C4 C5 H5 120.1 . .
C1 C5 H5 120.1 . .
C3 N1 C4 122.5(3) . .
C3 N1 H1A 115(3) . .
C4 N1 H1A 122(3) . .
B1 O1 H1 109.5 . .
B1 O2 H2 109.5 . .

loop_
_geom_bond_atom_site_label_1
_geom_bond_atom_site_label_2
_geom_bond_distance
_geom_bond_site_symmetry_2
Cd1 Cl1 2.5738(9) 2_557
Cd1 Cl1 2.5738(9) .
Cd1 Cl2 2.6500(9) .
Cd1 Cl2 2.6500(9) 2_557
Cd1 Cl1 2.6605(11) 1_455
Cd1 Cl1 2.6605(11) 2_657
Cl1 Cd1 2.6605(11) 1_655
B1 O1 1.345(4) .
B1 O2 1.362(4) .
B1 C1 1.587(4) .
C1 C5 1.388(4) .
C1 C2 1.404(4) .
C2 C3 1.370(4) .
C2 H2A 0.9500 .
C3 N1 1.338(4) .
C3 H3 0.9500 .
C4 N1 1.340(4) .
C4 C5 1.385(4) .
C4 H4 0.9500 .
C5 H5 0.9500 .
N1 H1A 0.836(19) .
O1 H1 0.8400 .
O2 H2 0.8400 .

loop_
_geom_torsion_atom_site_label_1
_geom_torsion_atom_site_label_2
_geom_torsion_atom_site_label_3
_geom_torsion_atom_site_label_4
_geom_torsion
_geom_torsion_site_symmetry_1
_geom_torsion_site_symmetry_4
Cl1 Cd1 Cl1 Cd1 0(100) 2_557 1_655
Cl2 Cd1 Cl1 Cd1 -90.87(4) . 1_655
Cl2 Cd1 Cl1 Cd1 89.13(4) 2_557 1_655
Cl1 Cd1 Cl1 Cd1 180.0 1_455 1_655
Cl1 Cd1 Cl1 Cd1 0.0 2_657 1_655
O1 B1 C1 C5 168.9(3) . .
O2 B1 C1 C5 -11.8(4) . .
O1 B1 C1 C2 -10.7(4) . .
O2 B1 C1 C2 168.7(3) . .
C5 C1 C2 C3 -0.3(4) . .
B1 C1 C2 C3 179.2(3) . .
C1 C2 C3 N1 0.1(4) . .
N1 C4 C5 C1 -0.5(4) . .
C2 C1 C5 C4 0.5(4) . .
B1 C1 C5 C4 -179.0(3) . .
C2 C3 N1 C4 0.0(4) . .
C5 C4 N1 C3 0.2(4) . .
